data_2010505
loop_
_publ_author_name
'Grimmond, Brian J.'
'Corey, Joyce Y.'
'Rath, Nigam P.'

_publ_section_title
;[(\h^5^-C~5~<i>R</i>~5~)TiCl~2~(\h^5^-C~5~H~4~SiMe~2~)]~2~O&#x00B7;<i>n</i>CH~2~Cl~2~
 (<i>R</i> = H, Me; <i>n</i> = 1, 0)
;
_journal_issue 1
_journal_name_full 'Acta Crystallographica Section C'
_journal_page_first 53
_journal_page_last 55
_journal_paper_doi 10.1107/S0108270199012718
_journal_volume 56
_journal_year 2000
_chemical_formula_iupac '[Ti Cl2 (C5 H5) (C7 H10 Si)]2 O , C H2 Cl2'
_chemical_formula_moiety 'C24 H30 Cl4 O Si2 Ti2 , C1 H2 Cl2'
_chemical_formula_sum 'C25 H32 Cl6 O Si2 Ti2'
_chemical_formula_weight 713.19
_chemical_name_systematic
;
[m-1,2(h^5^)-1,3-dicyclopentadienyl-1,1,3,3-tetramethyldisiloxanyl]
bis[dichloro(h^5^-cyclopentadienyl)titanium] dichloromethane solvate
;
_space_group_IT_number 14
_symmetry_cell_setting monoclinic
_symmetry_space_group_name_Hall '-P 2ybc'
_symmetry_space_group_name_H-M 'P 1 21/c 1'
_audit_creation_method SHELXL-97
_cell_angle_alpha 90.00
_cell_angle_beta 103.9770(10)
_cell_angle_gamma 90.00
_cell_formula_units_Z 4
_cell_length_a 13.6494(2)
_cell_length_b 12.8573(2)
_cell_length_c 18.4995(3)
_cell_measurement_reflns_used 4922
_cell_measurement_temperature 223(2)
_cell_measurement_theta_max 24
_cell_measurement_theta_min 2
_cell_volume 3150.44(9)
_computing_cell_refinement SMART
_computing_data_collection 'SMART (Bruker, 1997a)'
_computing_data_reduction 'SAINT (Bruker, 1997a)'
_computing_molecular_graphics 'SHELXTL (Bruker, 1997b)'
_computing_publication_material SHELXTL
_computing_structure_refinement SHELXTL-Plus
_computing_structure_solution 'SHELXTL-Plus (Sheldrick, 1999)'
_diffrn_ambient_temperature 223(2)
_diffrn_measured_fraction_theta_full 1.000
_diffrn_measured_fraction_theta_max 1.000
_diffrn_measurement_device_type 'Bruker CCD area detector'
_diffrn_measurement_method '\f and \w scans'
_diffrn_radiation_monochromator graphite
_diffrn_radiation_source 'normal-focus sealed tube'
_diffrn_radiation_type MoK\a
_diffrn_radiation_wavelength .71073
_diffrn_reflns_av_R_equivalents .13
_diffrn_reflns_av_sigmaI/netI .095
_diffrn_reflns_limit_h_max 15
_diffrn_reflns_limit_h_min -15
_diffrn_reflns_limit_k_max 14
_diffrn_reflns_limit_k_min -14
_diffrn_reflns_limit_l_max 21
_diffrn_reflns_limit_l_min -21
_diffrn_reflns_number 27882
_diffrn_reflns_theta_full 24.00
_diffrn_reflns_theta_max 24
_diffrn_reflns_theta_min 1.54
_exptl_absorpt_coefficient_mu 1.11
_exptl_absorpt_correction_T_max .90
_exptl_absorpt_correction_T_min .67
_exptl_absorpt_correction_type empirical
_exptl_absorpt_process_details '(SADABS; Blessing, 1995)'
_exptl_crystal_colour red
_exptl_crystal_density_diffrn 1.504
_exptl_crystal_density_meas ?
_exptl_crystal_density_method 'not measured'
_exptl_crystal_description needle
_exptl_crystal_F_000 1456
_exptl_crystal_size_max .40
_exptl_crystal_size_mid .18
_exptl_crystal_size_min .10
_refine_diff_density_max .77
_refine_diff_density_min -.66
_refine_ls_extinction_method none
_refine_ls_goodness_of_fit_ref 1.05
_refine_ls_hydrogen_treatment constr
_refine_ls_matrix_type full
_refine_ls_number_parameters 325
_refine_ls_number_reflns 4950
_refine_ls_number_restraints 0
_refine_ls_restrained_S_all 1.05
_refine_ls_R_factor_all .146
_refine_ls_R_factor_gt .070
_refine_ls_shift/su_max .001
_refine_ls_shift/su_mean .000
_refine_ls_structure_factor_coef Fsqd
_refine_ls_weighting_details 'calc w = 1/[\s^2^(Fo^2^)+(0.0647P)^2^+10.5834P] where P=(Fo^2^+2Fc^2^)/3'
_refine_ls_weighting_scheme calc
_refine_ls_wR_factor_ref .179
_reflns_number_gt 2810
_reflns_number_total 4950
_reflns_threshold_expression I>2\s(I)
_cod_data_source_file bk1495.cif
_cod_data_source_block (I)
_cod_depositor_comments
;
The following automatic conversions were performed:
'_symmetry_cell_setting' value 'Monoclinic' changed to 'monoclinic'
according to '/home/saulius/struct/CIF-dictionaries/cif_core.dic'
dictionary named 'cif_core.dic' version 2.4.1 from 2010-06-29.

Automatic conversion script
Id: cif_fix_enum 1527 2010-12-29 10:47:43Z saulius 

The following automatic conversions were performed:

'_symmetry_cell_setting' value 'Monoclinic' changed to 'monoclinic'
according to /home/saulius/struct/CIF-dictionaries/cif_core.dic
dictionary named 'cif_core.dic' version 2.4.1 from 2010-06-29.

Automatic conversion script
Id: cif_fix_values 1715 2011-07-08 13:25:40Z adriana 

The following automatic conversions were performed:

'_exptl_crystal_density_meas' value 'not_measured' was changed to '?'
- the value is perceived as not measured.

Automatic conversion script
Id: cif_fix_values 3008 2015-01-20 13:52:24Z robertas 
;
_cod_original_cell_volume 3150.44(8)
_cod_original_sg_symbol_H-M 'P 21/c'
_cod_database_code 2010505

loop_
_symmetry_equiv_pos_as_xyz
'x, y, z'
'-x, y+1/2, -z+1/2'
'-x, -y, -z'
'x, -y-1/2, z-1/2'

loop_
_atom_site_label
_atom_site_fract_x
_atom_site_fract_y
_atom_site_fract_z
_atom_site_U_iso_or_equiv
_atom_site_adp_type
_atom_site_calc_flag
_atom_site_refinement_flags
_atom_site_occupancy
_atom_site_disorder_assembly
_atom_site_disorder_group
_atom_site_type_symbol
Ti1 .72111(9) .89568(10) .01272(8) .0321(4) Uani d . 1 . . Ti
Ti2 1.21117(9) .60279(10) -.01995(8) .0337(4) Uani d . 1 . . Ti
Cl1 .65521(15) 1.01670(16) -.08251(11) .0456(6) Uani d . 1 . . Cl
Cl2 .72088(16) 1.01740(16) .10911(12) .0482(6) Uani d . 1 . . Cl
Cl3 1.13817(14) .47371(15) -.10729(11) .0435(5) Uani d . 1 . . Cl
Cl4 1.23535(14) .48462(16) .08196(11) .0453(5) Uani d . 1 . . Cl
Si1 .82779(17) .87783(19) -.16077(13) .0451(6) Uani d . 1 . . Si
Si2 1.00345(17) .72606(18) -.17783(13) .0429(6) Uani d . 1 . . Si
O .9291(4) .8254(4) -.1775(3) .0528(15) Uani d . 1 . . O
C1 .8477(5) .8740(6) -.0569(4) .0350(19) Uani d . 1 . . C
C2 .8492(5) .7850(6) -.0116(4) .036(2) Uani d . 1 . . C
H2 .8389 .7125 -.0301 .043 Uiso calc R 1 . . H
C3 .8767(5) .8146(7) .0640(5) .043(2) Uani d . 1 . . C
H3 .8913 .7668 .1073 .052 Uiso calc R 1 . . H
C4 .8986(5) .9214(7) .0659(5) .047(2) Uani d . 1 . . C
H4 .9282 .9625 .1112 .056 Uiso calc R 1 . . H
C5 .8792(5) .9577(6) -.0065(5) .038(2) Uani d . 1 . . C
H5 .8921 1.0296 -.0211 .045 Uiso calc R 1 . . H
C6 .8239(7) 1.0134(7) -.1946(5) .059(3) Uani d . 1 . . C
H6A .8135 1.0135 -.2483 .089 Uiso calc R 1 . . H
H6B .8872 1.0477 -.1721 .089 Uiso calc R 1 . . H
H6C .7688 1.0502 -.1811 .089 Uiso calc R 1 . . H
C7 .7155(7) .8014(8) -.2078(5) .075(3) Uani d . 1 . . C
H7A .7073 .8049 -.2613 .112 Uiso calc R 1 . . H
H7B .6560 .8297 -.1951 .112 Uiso calc R 1 . . H
H7C .7244 .7295 -.1917 .112 Uiso calc R 1 . . H
C8 1.0928(6) .7687(7) -.2336(5) .058(2) Uani d . 1 . . C
H8A 1.0564 .7781 -.2851 .087 Uiso calc R 1 . . H
H8B 1.1447 .7163 -.2308 .087 Uiso calc R 1 . . H
H8C 1.1239 .8340 -.2140 .087 Uiso calc R 1 . . H
C9 .9298(6) .6120(7) -.2181(5) .058(2) Uani d . 1 . . C
H9A .8984 .6250 -.2702 .087 Uiso calc R 1 . . H
H9B .8780 .5984 -.1915 .087 Uiso calc R 1 . . H
H9C .9741 .5521 -.2139 .087 Uiso calc R 1 . . H
C10 1.0660(5) .7055(6) -.0771(4) .0343(19) Uani d . 1 . . C
C11 1.1382(5) .7707(5) -.0324(5) .037(2) Uani d . 1 . . C
H11 1.1680 .8328 -.0506 .044 Uiso calc R 1 . . H
C12 1.1548(6) .7411(6) .0444(5) .042(2) Uani d . 1 . . C
H12 1.1949 .7793 .0881 .050 Uiso calc R 1 . . H
C13 1.0875(6) .6586(6) .0454(5) .039(2) Uani d . 1 . . C
H13 1.0756 .6255 .0908 .047 Uiso calc R 1 . . H
C14 1.0370(5) .6349(6) -.0261(4) .0345(19) Uani d . 1 . . C
H14 .9825 .5825 -.0399 .041 Uiso calc R 1 . . H
C15 1.3511(6) .7164(7) -.0068(7) .060(3) Uani d . 1 . . C
H15 1.3569 .7867 .0156 .072 Uiso calc R 1 . . H
C16 1.3172(7) .6940(9) -.0805(7) .066(3) Uani d . 1 . . C
H16 1.2943 .7461 -.1204 .079 Uiso calc R 1 . . H
C17 1.3332(7) .5913(11) -.0921(7) .078(4) Uani d . 1 . . C
H17 1.3237 .5567 -.1411 .094 Uiso calc R 1 . . H
C18 1.3758(7) .5468(8) -.0234(8) .071(3) Uani d . 1 . . C
H18 1.4021 .4749 -.0148 .085 Uiso calc R 1 . . H
C19 1.3884(6) .6252(10) .0295(6) .070(3) Uani d . 1 . . C
H19 1.4246 .6189 .0826 .084 Uiso calc R 1 . . H
C20 .6674(7) .7321(6) .0457(7) .060(3) Uani d . 1 . . C
H20 .7120 .6755 .0708 .072 Uiso calc R 1 . . H
C21 .6211(7) .8042(7) .0799(5) .054(2) Uani d . 1 . . C
H21 .6276 .8092 .1343 .065 Uiso calc R 1 . . H
C22 .5554(6) .8621(7) .0262(6) .057(3) Uani d . 1 . . C
H22 .5071 .9148 .0356 .068 Uiso calc R 1 . . H
C23 .5592(7) .8231(8) -.0425(6) .058(3) Uani d . 1 . . C
H23 .5146 .8432 -.0911 .069 Uiso calc R 1 . . H
C24 .6303(7) .7428(7) -.0304(6) .058(3) Uani d . 1 . . C
H24 .6439 .6952 -.0690 .070 Uiso calc R 1 . . H
C1S 1.5728(9) .4814(9) -.2543(5) .092(4) Uani d . 1 . . C
H1SA 1.6399 .5129 -.2384 .110 Uiso calc R 1 . . H
H1SB 1.5466 .4979 -.3072 .110 Uiso calc R 1 . . H
Cl1S 1.4992(3) .5352(4) -.2076(2) .1503(18) Uani d . 1 . . Cl
Cl2S 1.5860(3) .3417(4) -.2446(2) .1600(18) Uani d . 1 . . Cl

loop_
_atom_site_aniso_label
_atom_site_aniso_U_11
_atom_site_aniso_U_22
_atom_site_aniso_U_33
_atom_site_aniso_U_12
_atom_site_aniso_U_13
_atom_site_aniso_U_23
Ti1 .0282(7) .0270(8) .0448(9) .0026(6) .0157(6) .0008(7)
Ti2 .0270(7) .0279(8) .0488(9) .0003(6) .0144(6) -.0004(7)
Cl1 .0422(12) .0438(12) .0549(14) .0125(10) .0197(10) .0123(10)
Cl2 .0545(13) .0422(12) .0560(14) -.0040(10) .0291(11) -.0103(11)
Cl3 .0415(12) .0356(11) .0549(13) .0021(9) .0145(10) -.0094(10)
Cl4 .0425(12) .0411(12) .0516(13) .0026(10) .0103(10) .0083(10)
Si1 .0433(13) .0508(15) .0425(14) .0127(12) .0130(11) .0014(12)
Si2 .0439(14) .0456(14) .0433(14) .0082(11) .0188(11) .0007(12)
O .056(4) .057(4) .050(4) .025(3) .022(3) .004(3)
C1 .028(4) .035(5) .047(5) .004(4) .017(4) .002(4)
C2 .025(4) .037(5) .050(6) .013(4) .019(4) -.009(4)
C3 .034(5) .056(6) .040(5) .017(4) .010(4) .015(4)
C4 .027(4) .069(7) .046(6) -.002(4) .014(4) -.007(5)
C5 .029(4) .037(5) .054(6) -.006(4) .023(4) -.002(4)
C6 .073(6) .065(6) .046(6) .019(5) .026(5) .020(5)
C7 .070(7) .105(9) .048(6) -.006(6) .013(5) -.022(6)
C8 .059(6) .065(6) .059(6) .005(5) .029(5) -.005(5)
C9 .054(6) .075(7) .046(5) -.005(5) .010(4) -.006(5)
C10 .029(4) .030(4) .048(5) .006(4) .018(4) .002(4)
C11 .033(4) .016(4) .066(6) .002(3) .022(4) -.006(4)
C12 .044(5) .034(5) .048(6) .006(4) .013(4) -.014(4)
C13 .041(5) .038(5) .042(5) .010(4) .019(4) .005(4)
C14 .029(4) .027(4) .052(6) .005(3) .020(4) .000(4)
C15 .034(5) .045(6) .105(9) -.010(5) .022(5) -.014(6)
C16 .044(6) .073(8) .090(9) .001(5) .037(6) .032(7)
C17 .035(6) .122(11) .091(9) -.026(7) .040(6) -.038(9)
C18 .028(5) .041(6) .151(12) .003(4) .035(6) .002(7)
C19 .017(5) .112(10) .076(7) -.025(6) .000(4) .016(7)
C20 .048(6) .024(5) .112(9) -.002(4) .026(6) .016(5)
C21 .060(6) .050(6) .061(6) -.015(5) .033(5) .010(5)
C22 .027(5) .045(6) .108(9) .003(4) .036(5) .016(6)
C23 .047(6) .058(7) .063(7) -.026(5) .005(5) .014(5)
C24 .051(6) .048(6) .081(8) -.022(5) .029(5) -.021(6)
C1S .114(10) .106(10) .046(6) .003(8) .002(6) -.028(7)
Cl1S .095(3) .250(5) .106(3) .023(3) .024(2) -.001(3)
Cl2S .142(4) .234(6) .105(3) -.020(4) .030(3) -.047(3)

loop_
_atom_type_symbol
_atom_type_description
_atom_type_scat_dispersion_real
_atom_type_scat_dispersion_imag
_atom_type_scat_source
C C .0033 .0016 'International Tables Vol C Tables 4.2.6.8 and 6.1.1.4'
H H .0000 .0000 'International Tables Vol C Tables 4.2.6.8 and 6.1.1.4'
O O .0106 .0060 'International Tables Vol C Tables 4.2.6.8 and 6.1.1.4'
Si Si .0817 .0704 'International Tables Vol C Tables 4.2.6.8 and 6.1.1.4'
Cl Cl .1484 .1585 'International Tables Vol C Tables 4.2.6.8 and 6.1.1.4'
Ti Ti .2776 .4457 'International Tables Vol C Tables 4.2.6.8 and 6.1.1.4'

loop_
_geom_angle_atom_site_label_1
_geom_angle_atom_site_label_2
_geom_angle_atom_site_label_3
_geom_angle
_geom_angle_publ_flag
C3 Ti1 C20 78.9(3) ?
C3 Ti1 C24 96.7(3) ?
C20 Ti1 C24 34.1(3) ?
C3 Ti1 Cl1 137.6(2) ?
C20 Ti1 Cl1 134.1(3) ?
C24 Ti1 Cl1 102.9(3) ?
C3 Ti1 C21 98.5(3) ?
C20 Ti1 C21 33.5(3) ?
C24 Ti1 C21 56.0(3) ?
Cl1 Ti1 C21 123.7(2) ?
C3 Ti1 Cl2 98.9(2) ?
C20 Ti1 Cl2 109.7(3) ?
C24 Ti1 Cl2 135.1(2) ?
Cl1 Ti1 Cl2 93.25(9) yes
C21 Ti1 Cl2 80.1(2) ?
C3 Ti1 C22 131.9(3) ?
C20 Ti1 C22 56.4(3) ?
C24 Ti1 C22 56.5(3) ?
Cl1 Ti1 C22 89.8(2) ?
C21 Ti1 C22 33.9(3) ?
Cl2 Ti1 C22 82.4(3) ?
C3 Ti1 C2 34.7(3) ?
C20 Ti1 C2 78.7(3) ?
C24 Ti1 C2 77.7(3) ?
Cl1 Ti1 C2 114.7(2) ?
C21 Ti1 C2 110.2(3) ?
Cl2 Ti1 C2 132.1(2) ?
C22 Ti1 C2 132.3(3) ?
C3 Ti1 C23 130.7(3) ?
C20 Ti1 C23 56.5(3) ?
C24 Ti1 C23 34.3(3) ?
Cl1 Ti1 C23 78.0(2) ?
C21 Ti1 C23 55.9(3) ?
Cl2 Ti1 C23 114.2(3) ?
C22 Ti1 C23 33.6(3) ?
C2 Ti1 C23 109.4(3) ?
C3 Ti1 C5 56.7(3) ?
C20 Ti1 C5 132.9(3) ?
C24 Ti1 C5 130.0(3) ?
Cl1 Ti1 C5 82.2(2) ?
C21 Ti1 C5 153.3(3) ?
Cl2 Ti1 C5 93.2(2) ?
C22 Ti1 C5 170.7(3) ?
C2 Ti1 C5 56.2(3) ?
C23 Ti1 C5 146.7(3) ?
C3 Ti1 C1 57.9(3) ?
C20 Ti1 C1 110.1(3) ?
C24 Ti1 C1 96.2(3) ?
Cl1 Ti1 C1 82.57(19) ?
C21 Ti1 C1 143.3(3) ?
Cl2 Ti1 C1 127.6(2) ?
C22 Ti1 C1 149.3(3) ?
C2 Ti1 C1 34.4(2) ?
C23 Ti1 C1 115.8(3) ?
C5 Ti1 C1 34.3(2) ?
C3 Ti1 C4 34.3(3) ?
C20 Ti1 C4 111.2(3) ?
C24 Ti1 C4 130.4(3) ?
Cl1 Ti1 C4 112.3(2) ?
C21 Ti1 C4 120.3(3) ?
Cl2 Ti1 C4 77.7(2) ?
C22 Ti1 C4 150.7(3) ?
C2 Ti1 C4 56.4(3) ?
C23 Ti1 C4 164.6(3) ?
C5 Ti1 C4 33.4(3) ?
C1 Ti1 C4 56.8(3) ?
C16 Ti2 Cl3 103.4(3) ?
C16 Ti2 C11 78.0(3) ?
Cl3 Ti2 C11 118.4(2) ?
C16 Ti2 C15 33.5(3) ?
Cl3 Ti2 C15 134.4(3) ?
C11 Ti2 C15 76.0(3) ?
C16 Ti2 C12 100.3(4) ?
Cl3 Ti2 C12 137.4(2) ?
C11 Ti2 C12 35.3(3) ?
C15 Ti2 C12 80.7(3) ?
C16 Ti2 C18 56.1(3) ?
Cl3 Ti2 C18 90.8(3) ?
C11 Ti2 C18 130.8(3) ?
C15 Ti2 C18 56.3(3) ?
C12 Ti2 C18 131.7(4) ?
C16 Ti2 C17 33.5(3) ?
Cl3 Ti2 C17 79.0(3) ?
C11 Ti2 C17 109.7(4) ?
C15 Ti2 C17 55.9(3) ?
C12 Ti2 C17 133.3(4) ?
C18 Ti2 C17 33.9(3) ?
C16 Ti2 Cl4 135.5(3) ?
Cl3 Ti2 Cl4 92.76(8) ?
C11 Ti2 Cl4 129.3(2) ?
C15 Ti2 Cl4 111.0(3) ?
C12 Ti2 Cl4 94.6(2) ?
C18 Ti2 Cl4 82.9(3) ?
C17 Ti2 Cl4 115.0(4) ?
C16 Ti2 C14 127.8(3) ?
Cl3 Ti2 C14 80.7(2) ?
C11 Ti2 C14 56.4(2) ?
C15 Ti2 C14 131.8(3) ?
C12 Ti2 C14 56.9(3) ?
C18 Ti2 C14 171.3(3) ?
C17 Ti2 C14 143.9(4) ?
Cl4 Ti2 C14 95.39(19) ?
C16 Ti2 C19 55.8(3) ?
Cl3 Ti2 C19 124.6(3) ?
C11 Ti2 C19 106.9(4) ?
C15 Ti2 C19 33.9(3) ?
C12 Ti2 C19 98.0(4) ?
C18 Ti2 C19 33.8(3) ?
C17 Ti2 C19 56.0(4) ?
Cl4 Ti2 C19 80.8(3) ?
C14 Ti2 C19 154.4(4) ?
C16 Ti2 C10 93.1(3) ?
Cl3 Ti2 C10 85.31(19) ?
C11 Ti2 C10 34.2(2) ?
C15 Ti2 C10 105.4(3) ?
C12 Ti2 C10 58.4(3) ?
C18 Ti2 C10 147.1(4) ?
C17 Ti2 C10 113.7(4) ?
Cl4 Ti2 C10 129.83(18) ?
C14 Ti2 C10 34.8(2) ?
C19 Ti2 C10 138.9(4) ?
C16 Ti2 C13 132.7(4) ?
Cl3 Ti2 C13 108.7(2) ?
C11 Ti2 C13 56.5(3) ?
C15 Ti2 C13 114.2(3) ?
C12 Ti2 C13 34.2(3) ?
C18 Ti2 C13 152.3(4) ?
C17 Ti2 C13 166.0(4) ?
Cl4 Ti2 C13 76.9(2) ?
C14 Ti2 C13 33.2(2) ?
C19 Ti2 C13 122.6(4) ?
C10 Ti2 C13 56.9(3) ?
O Si1 C6 106.4(4) ?
O Si1 C7 109.5(4) ?
C6 Si1 C7 112.9(4) yes
O Si1 C1 105.2(3) ?
C6 Si1 C1 110.9(4) ?
C7 Si1 C1 111.5(4) ?
O Si2 C9 110.4(4) ?
O Si2 C8 105.2(4) ?
C9 Si2 C8 112.3(4) ?
O Si2 C10 103.9(3) ?
C9 Si2 C10 111.4(4) ?
C8 Si2 C10 113.1(4) ?
Si2 O Si1 151.5(4) yes
C2 C1 C5 105.5(7) yes
C2 C1 Si1 127.2(6) ?
C5 C1 Si1 126.7(6) ?
C2 C1 Ti1 71.8(4) ?
C5 C1 Ti1 72.8(4) ?
Si1 C1 Ti1 126.8(4) ?
C3 C2 C1 109.3(7) yes
C3 C2 Ti1 71.5(4) ?
C1 C2 Ti1 73.9(4) ?
C4 C3 C2 107.0(7) yes
C4 C3 Ti1 75.1(5) ?
C2 C3 Ti1 73.8(4) ?
C5 C4 C3 108.5(8) ?
C5 C4 Ti1 73.3(4) ?
C3 C4 Ti1 70.6(4) ?
C4 C5 C1 109.6(7) ?
C4 C5 Ti1 73.4(4) ?
C1 C5 Ti1 72.9(4) ?
C11 C10 C14 104.9(7) ?
C11 C10 Si2 126.1(6) ?
C14 C10 Si2 127.8(6) ?
C11 C10 Ti2 71.5(4) ?
C14 C10 Ti2 72.0(4) ?
Si2 C10 Ti2 130.1(4) ?
C10 C11 C12 110.2(7) ?
C10 C11 Ti2 74.4(4) ?
C12 C11 Ti2 72.5(4) ?
C13 C12 C11 105.4(7) ?
C13 C12 Ti2 74.5(4) ?
C11 C12 Ti2 72.2(4) ?
C14 C13 C12 109.5(7) ?
C14 C13 Ti2 72.5(4) ?
C12 C13 Ti2 71.3(4) ?
C13 C14 C10 109.9(7) ?
C13 C14 Ti2 74.3(4) ?
C10 C14 Ti2 73.2(4) ?
C16 C15 C19 107.7(9) ?
C16 C15 Ti2 72.3(5) ?
C19 C15 Ti2 73.8(5) ?
C15 C16 C17 109.5(10) ?
C15 C16 Ti2 74.1(5) ?
C17 C16 Ti2 74.5(5) ?
C16 C17 C18 107.6(10) ?
C16 C17 Ti2 72.0(5) ?
C18 C17 Ti2 72.9(6) ?
C19 C18 C17 107.5(9) ?
C19 C18 Ti2 73.6(5) ?
C17 C18 Ti2 73.1(5) ?
C18 C19 C15 107.7(9) ?
C18 C19 Ti2 72.6(5) ?
C15 C19 Ti2 72.3(5) ?
C21 C20 C24 108.0(9) ?
C21 C20 Ti1 73.8(5) ?
C24 C20 Ti1 73.0(5) ?
C20 C21 C22 109.0(9) ?
C20 C21 Ti1 72.7(5) ?
C22 C21 Ti1 73.3(5) ?
C23 C22 C21 107.7(8) ?
C23 C22 Ti1 73.7(5) ?
C21 C22 Ti1 72.8(4) ?
C22 C23 C24 107.5(9) ?
C22 C23 Ti1 72.6(5) ?
C24 C23 Ti1 71.7(5) ?
C20 C24 C23 107.8(9) ?
C20 C24 Ti1 72.9(5) ?
C23 C24 Ti1 74.1(5) ?
Cl1S C1S Cl2S 115.3(8) ?

loop_
_geom_bond_atom_site_label_1
_geom_bond_atom_site_label_2
_geom_bond_site_symmetry_2
_geom_bond_distance
_geom_bond_publ_flag
Ti1 C3 . 2.351(7) ?
Ti1 C20 . 2.356(8) ?
Ti1 C24 . 2.358(8) ?
Ti1 Cl1 . 2.360(2) yes
Ti1 C21 . 2.369(8) ?
Ti1 Cl2 . 2.373(2) yes
Ti1 C22 . 2.374(7) ?
Ti1 C2 . 2.381(7) ?
Ti1 C23 . 2.389(8) ?
Ti1 C5 . 2.406(7) ?
Ti1 C1 . 2.408(7) ?
Ti1 C4 . 2.408(8) ?
Ti2 C16 . 2.347(8) ?
Ti2 Cl3 . 2.362(2) ?
Ti2 C11 . 2.366(7) ?
Ti2 C15 . 2.370(8) ?
Ti2 C12 . 2.370(7) ?
Ti2 C18 . 2.376(8) ?
Ti2 C17 . 2.378(9) ?
Ti2 Cl4 . 2.381(2) ?
Ti2 C14 . 2.389(7) ?
Ti2 C19 . 2.388(8) ?
Ti2 C10 . 2.403(7) ?
Ti2 C13 . 2.411(7) ?
Si1 O . 1.633(5) yes
Si1 C6 . 1.849(8) yes
Si1 C7 . 1.852(9) yes
Si1 C1 . 1.876(8) yes
Si2 O . 1.633(5) ?
Si2 C9 . 1.832(9) ?
Si2 C8 . 1.861(8) ?
Si2 C10 . 1.872(8) ?
C1 C2 . 1.415(10) yes
C1 C5 . 1.421(10) ?
C2 C3 . 1.411(10) yes
C3 C4 . 1.404(11) yes
C4 C5 . 1.383(11) ?
C10 C11 . 1.402(10) ?
C10 C14 . 1.432(10) ?
C11 C12 . 1.436(11) ?
C12 C13 . 1.405(10) ?
C13 C14 . 1.370(10) ?
C15 C16 . 1.361(13) ?
C15 C19 . 1.386(13) ?
C16 C17 . 1.363(14) ?
C17 C18 . 1.388(14) ?
C18 C19 . 1.386(14) ?
C20 C21 . 1.362(12) ?
C20 C24 . 1.383(13) ?
C21 C22 . 1.383(11) ?
C22 C23 . 1.379(12) ?
C23 C24 . 1.398(12) ?
C1S Cl1S . 1.629(11) ?
C1S Cl2S . 1.810(12) ?

loop_
_geom_torsion_atom_site_label_1
_geom_torsion_atom_site_label_2
_geom_torsion_atom_site_label_3
_geom_torsion_atom_site_label_4
_geom_torsion
C9 Si2 O Si1 47.0(9)
C8 Si2 O Si1 168.3(8)
C10 Si2 O Si1 -72.6(9)
C6 Si1 O Si2 -175.9(8)
C7 Si1 O Si2 -53.6(9)
C1 Si1 O Si2 66.4(9)
O Si1 C1 C2 -69.2(7)
C6 Si1 C1 C2 176.2(6)
C7 Si1 C1 C2 49.5(8)
O Si1 C1 C5 100.7(7)
C6 Si1 C1 C5 -13.9(8)
C7 Si1 C1 C5 -140.6(7)
O Si1 C1 Ti1 -163.7(4)
C6 Si1 C1 Ti1 81.7(5)
C7 Si1 C1 Ti1 -45.0(6)
C3 Ti1 C1 C2 36.6(4)
C20 Ti1 C1 C2 -25.2(6)
C24 Ti1 C1 C2 -57.4(5)
Cl1 Ti1 C1 C2 -159.6(4)
C21 Ti1 C1 C2 -20.0(7)
Cl2 Ti1 C1 C2 112.0(4)
C22 Ti1 C1 C2 -82.6(7)
C23 Ti1 C1 C2 -86.8(5)
C5 Ti1 C1 C2 113.3(6)
C4 Ti1 C1 C2 77.6(5)
C3 Ti1 C1 C5 -76.7(5)
C20 Ti1 C1 C5 -138.6(5)
C24 Ti1 C1 C5 -170.7(5)
Cl1 Ti1 C1 C5 87.1(4)
C21 Ti1 C1 C5 -133.3(6)
Cl2 Ti1 C1 C5 -1.3(5)
C22 Ti1 C1 C5 164.1(6)
C2 Ti1 C1 C5 -113.3(6)
C23 Ti1 C1 C5 159.8(5)
C4 Ti1 C1 C5 -35.7(4)
C3 Ti1 C1 Si1 160.0(6)
C20 Ti1 C1 Si1 98.1(5)
C24 Ti1 C1 Si1 65.9(5)
Cl1 Ti1 C1 Si1 -36.3(4)
C21 Ti1 C1 Si1 103.4(6)
Cl2 Ti1 C1 Si1 -124.7(4)
C22 Ti1 C1 Si1 40.7(8)
C2 Ti1 C1 Si1 123.3(7)
C23 Ti1 C1 Si1 36.5(6)
C5 Ti1 C1 Si1 -123.4(7)
C4 Ti1 C1 Si1 -159.1(6)
C5 C1 C2 C3 2.4(8)
Si1 C1 C2 C3 174.0(5)
Ti1 C1 C2 C3 -63.1(5)
C5 C1 C2 Ti1 65.5(5)
Si1 C1 C2 Ti1 -122.9(6)
C20 Ti1 C2 C3 -86.7(6)
C24 Ti1 C2 C3 -121.6(6)
Cl1 Ti1 C2 C3 139.7(4)
C21 Ti1 C2 C3 -75.2(5)
Cl2 Ti1 C2 C3 19.7(6)
C22 Ti1 C2 C3 -105.8(6)
C23 Ti1 C2 C3 -134.9(5)
C5 Ti1 C2 C3 78.9(5)
C1 Ti1 C2 C3 117.4(7)
C4 Ti1 C2 C3 38.5(5)
C3 Ti1 C2 C1 -117.4(7)
C20 Ti1 C2 C1 155.9(5)
C24 Ti1 C2 C1 121.0(5)
Cl1 Ti1 C2 C1 22.4(5)
C21 Ti1 C2 C1 167.4(5)
Cl2 Ti1 C2 C1 -97.7(5)
C22 Ti1 C2 C1 136.8(5)
C23 Ti1 C2 C1 107.7(5)
C5 Ti1 C2 C1 -38.5(4)
C4 Ti1 C2 C1 -78.9(5)
C1 C2 C3 C4 -3.7(8)
Ti1 C2 C3 C4 -68.3(5)
C1 C2 C3 Ti1 64.7(5)
C20 Ti1 C3 C4 -160.7(6)
C24 Ti1 C3 C4 170.0(5)
Cl1 Ti1 C3 C4 52.6(6)
C21 Ti1 C3 C4 -133.4(5)
Cl2 Ti1 C3 C4 -52.2(5)
C22 Ti1 C3 C4 -139.9(6)
C2 Ti1 C3 C4 113.1(7)
C23 Ti1 C3 C4 174.8(5)
C5 Ti1 C3 C4 35.8(5)
C1 Ti1 C3 C4 76.9(5)
C20 Ti1 C3 C2 86.2(5)
C24 Ti1 C3 C2 56.9(5)
Cl1 Ti1 C3 C2 -60.5(6)
C21 Ti1 C3 C2 113.5(5)
Cl2 Ti1 C3 C2 -165.3(4)
C22 Ti1 C3 C2 107.0(6)
C23 Ti1 C3 C2 61.7(6)
C5 Ti1 C3 C2 -77.3(5)
C1 Ti1 C3 C2 -36.3(4)
C4 Ti1 C3 C2 -113.1(7)
C2 C3 C4 C5 3.5(8)
Ti1 C3 C4 C5 -63.9(5)
C2 C3 C4 Ti1 67.5(5)
C3 Ti1 C4 C5 117.1(7)
C20 Ti1 C4 C5 137.5(5)
C24 Ti1 C4 C5 104.1(6)
Cl1 Ti1 C4 C5 -27.5(5)
C21 Ti1 C4 C5 173.5(5)
Cl2 Ti1 C4 C5 -115.9(5)
C22 Ti1 C4 C5 -163.9(6)
C2 Ti1 C4 C5 78.2(5)
C23 Ti1 C4 C5 102.3(13)
C1 Ti1 C4 C5 36.8(4)
C20 Ti1 C4 C3 20.3(6)
C24 Ti1 C4 C3 -13.0(7)
Cl1 Ti1 C4 C3 -144.6(4)
C21 Ti1 C4 C3 56.3(6)
Cl2 Ti1 C4 C3 126.9(5)
C22 Ti1 C4 C3 78.9(8)
C2 Ti1 C4 C3 -38.9(5)
C23 Ti1 C4 C3 -14.9(14)
C5 Ti1 C4 C3 -117.1(7)
C1 Ti1 C4 C3 -80.4(5)
C3 C4 C5 C1 -2.1(8)
Ti1 C4 C5 C1 -64.4(5)
C3 C4 C5 Ti1 62.2(5)
C2 C1 C5 C4 -.2(8)
Si1 C1 C5 C4 -171.8(5)
Ti1 C1 C5 C4 64.7(5)
C2 C1 C5 Ti1 -64.8(5)
Si1 C1 C5 Ti1 123.5(6)
C3 Ti1 C5 C4 -36.8(5)
C20 Ti1 C5 C4 -59.3(7)
C24 Ti1 C5 C4 -105.2(6)
Cl1 Ti1 C5 C4 154.5(5)
C21 Ti1 C5 C4 -12.6(9)
Cl2 Ti1 C5 C4 61.6(5)
C22 Ti1 C5 C4 123(2)
C2 Ti1 C5 C4 -78.8(5)
C23 Ti1 C5 C4 -151.8(6)
C1 Ti1 C5 C4 -117.3(7)
C3 Ti1 C5 C1 80.5(5)
C20 Ti1 C5 C1 58.0(7)
C24 Ti1 C5 C1 12.1(7)
Cl1 Ti1 C5 C1 -88.2(4)
C21 Ti1 C5 C1 104.7(7)
Cl2 Ti1 C5 C1 179.0(4)
C22 Ti1 C5 C1 -120(2)
C2 Ti1 C5 C1 38.6(4)
C23 Ti1 C5 C1 -34.5(8)
C4 Ti1 C5 C1 117.3(7)
O Si2 C10 C11 -70.4(7)
C9 Si2 C10 C11 170.8(6)
C8 Si2 C10 C11 43.2(7)
O Si2 C10 C14 95.6(7)
C9 Si2 C10 C14 -23.2(7)
C8 Si2 C10 C14 -150.8(6)
O Si2 C10 Ti2 -166.1(4)
C9 Si2 C10 Ti2 75.1(5)
C8 Si2 C10 Ti2 -52.5(6)
C16 Ti2 C10 C11 -63.2(6)
Cl3 Ti2 C10 C11 -166.4(4)
C15 Ti2 C10 C11 -31.5(5)
C12 Ti2 C10 C11 37.0(4)
C18 Ti2 C10 C11 -82.1(8)
C17 Ti2 C10 C11 -90.5(5)
Cl4 Ti2 C10 C11 104.0(4)
C14 Ti2 C10 C11 113.2(6)
C19 Ti2 C10 C11 -25.7(7)
C13 Ti2 C10 C11 77.7(5)
C16 Ti2 C10 C14 -176.4(5)
Cl3 Ti2 C10 C14 80.4(4)
C11 Ti2 C10 C14 -113.2(6)
C15 Ti2 C10 C14 -144.7(5)
C12 Ti2 C10 C14 -76.3(5)
C18 Ti2 C10 C14 164.6(6)
C17 Ti2 C10 C14 156.2(5)
Cl4 Ti2 C10 C14 -9.3(5)
C19 Ti2 C10 C14 -139.0(6)
C13 Ti2 C10 C14 -35.6(4)
C16 Ti2 C10 Si2 58.8(6)
Cl3 Ti2 C10 Si2 -44.4(4)
C11 Ti2 C10 Si2 122.0(7)
C15 Ti2 C10 Si2 90.5(5)
C12 Ti2 C10 Si2 158.9(6)
C18 Ti2 C10 Si2 39.9(9)
C17 Ti2 C10 Si2 31.4(6)
Cl4 Ti2 C10 Si2 -134.1(4)
C14 Ti2 C10 Si2 -124.8(7)
C19 Ti2 C10 Si2 96.2(6)
C13 Ti2 C10 Si2 -160.4(6)
C14 C10 C11 C12 .6(8)
Si2 C10 C11 C12 169.2(5)
Ti2 C10 C11 C12 -64.2(5)
C14 C10 C11 Ti2 64.8(5)
Si2 C10 C11 Ti2 -126.7(5)
C16 Ti2 C11 C10 114.3(5)
Cl3 Ti2 C11 C10 15.5(5)
C15 Ti2 C11 C10 148.7(5)
C12 Ti2 C11 C10 -117.6(6)
C18 Ti2 C11 C10 134.8(6)
C17 Ti2 C11 C10 103.5(5)
Cl4 Ti2 C11 C10 -105.5(4)
C14 Ti2 C11 C10 -39.0(4)
C19 Ti2 C11 C10 162.6(5)
C13 Ti2 C11 C10 -79.0(5)
C16 Ti2 C11 C12 -128.0(5)
Cl3 Ti2 C11 C12 133.2(4)
C15 Ti2 C11 C12 -93.6(5)
C18 Ti2 C11 C12 -107.6(6)
C17 Ti2 C11 C12 -138.9(5)
Cl4 Ti2 C11 C12 12.2(5)
C14 Ti2 C11 C12 78.7(5)
C19 Ti2 C11 C12 -79.7(5)
C10 Ti2 C11 C12 117.6(6)
C13 Ti2 C11 C12 38.6(4)
C10 C11 C12 C13 -2.4(8)
Ti2 C11 C12 C13 -67.7(5)
C10 C11 C12 Ti2 65.4(5)
C16 Ti2 C12 C13 163.7(5)
Cl3 Ti2 C12 C13 40.8(6)
C11 Ti2 C12 C13 112.2(6)
C15 Ti2 C12 C13 -168.9(6)
C18 Ti2 C12 C13 -143.0(6)
C17 Ti2 C12 C13 170.4(6)
Cl4 Ti2 C12 C13 -58.4(5)
C14 Ti2 C12 C13 35.1(4)
C19 Ti2 C12 C13 -139.7(5)
C10 Ti2 C12 C13 76.5(5)
C16 Ti2 C12 C11 51.5(5)
Cl3 Ti2 C12 C11 -71.4(5)
C15 Ti2 C12 C11 78.9(5)
C18 Ti2 C12 C11 104.8(6)
C17 Ti2 C12 C11 58.2(7)
Cl4 Ti2 C12 C11 -170.6(4)
C14 Ti2 C12 C11 -77.2(5)
C19 Ti2 C12 C11 108.1(5)
C10 Ti2 C12 C11 -35.8(4)
C13 Ti2 C12 C11 -112.2(6)
C11 C12 C13 C14 3.2(8)
Ti2 C12 C13 C14 -62.9(5)
C11 C12 C13 Ti2 66.1(5)
C16 Ti2 C13 C14 96.4(6)
Cl3 Ti2 C13 C14 -33.7(5)
C11 Ti2 C13 C14 78.5(5)
C15 Ti2 C13 C14 130.5(5)
C12 Ti2 C13 C14 118.4(7)
C18 Ti2 C13 C14 -166.4(6)
C17 Ti2 C13 C14 88.3(15)
Cl4 Ti2 C13 C14 -122.2(5)
C19 Ti2 C13 C14 168.0(5)
C10 Ti2 C13 C14 37.3(4)
C16 Ti2 C13 C12 -22.0(7)
Cl3 Ti2 C13 C12 -152.2(4)
C11 Ti2 C13 C12 -39.9(4)
C15 Ti2 C13 C12 12.0(6)
C18 Ti2 C13 C12 75.1(8)
C17 Ti2 C13 C12 -30.2(16)
Cl4 Ti2 C13 C12 119.4(5)
C14 Ti2 C13 C12 -118.4(7)
C19 Ti2 C13 C12 49.5(6)
C10 Ti2 C13 C12 -81.1(5)
C12 C13 C14 C10 -3.0(8)
Ti2 C13 C14 C10 -65.1(5)
C12 C13 C14 Ti2 62.1(5)
C11 C10 C14 C13 1.4(8)
Si2 C10 C14 C13 -166.9(5)
Ti2 C10 C14 C13 65.8(5)
C11 C10 C14 Ti2 -64.4(5)
Si2 C10 C14 Ti2 127.3(6)
C16 Ti2 C14 C13 -112.5(6)
Cl3 Ti2 C14 C13 147.8(5)
C11 Ti2 C14 C13 -78.7(5)
C15 Ti2 C14 C13 -68.7(7)
C12 Ti2 C14 C13 -36.1(5)
C18 Ti2 C14 C13 134(3)
C17 Ti2 C14 C13 -155.8(7)
Cl4 Ti2 C14 C13 55.9(5)
C19 Ti2 C14 C13 -24.0(10)
C10 Ti2 C14 C13 -117.0(7)
C16 Ti2 C14 C10 4.5(7)
Cl3 Ti2 C14 C10 -95.2(4)
C11 Ti2 C14 C10 38.3(4)
C15 Ti2 C14 C10 48.3(7)
C12 Ti2 C14 C10 80.8(5)
C18 Ti2 C14 C10 -109(3)
C17 Ti2 C14 C10 -38.8(8)
Cl4 Ti2 C14 C10 172.9(4)
C19 Ti2 C14 C10 93.0(8)
C13 Ti2 C14 C10 117.0(7)
Cl3 Ti2 C15 C16 27.0(8)
C11 Ti2 C15 C16 -89.3(7)
C12 Ti2 C15 C16 -125.1(7)
C18 Ti2 C15 C16 78.0(7)
C17 Ti2 C15 C16 36.8(6)
Cl4 Ti2 C15 C16 143.5(6)
C14 Ti2 C15 C16 -97.9(7)
C19 Ti2 C15 C16 115.1(9)
C10 Ti2 C15 C16 -71.7(6)
C13 Ti2 C15 C16 -131.9(6)
C16 Ti2 C15 C19 -115.1(9)
Cl3 Ti2 C15 C19 -88.1(8)
C11 Ti2 C15 C19 155.6(8)
C12 Ti2 C15 C19 119.8(7)
C18 Ti2 C15 C19 -37.1(6)
C17 Ti2 C15 C19 -78.3(7)
Cl4 Ti2 C15 C19 28.4(7)
C14 Ti2 C15 C19 147.0(6)
C10 Ti2 C15 C19 173.2(7)
C13 Ti2 C15 C19 113.0(7)
C19 C15 C16 C17 -.8(10)
Ti2 C15 C16 C17 -66.7(6)
C19 C15 C16 Ti2 65.9(6)
Cl3 Ti2 C16 C15 -160.5(6)
C11 Ti2 C16 C15 82.7(7)
C12 Ti2 C16 C15 55.2(7)
C18 Ti2 C16 C15 -78.7(7)
C17 Ti2 C16 C15 -116.1(9)
Cl4 Ti2 C16 C15 -52.3(8)
C14 Ti2 C16 C15 111.0(6)
C19 Ti2 C16 C15 -37.6(6)
C10 Ti2 C16 C15 113.5(6)
C13 Ti2 C16 C15 67.5(7)
Cl3 Ti2 C16 C17 -44.5(8)
C11 Ti2 C16 C17 -161.2(8)
C15 Ti2 C16 C17 116.1(9)
C12 Ti2 C16 C17 171.2(8)
C18 Ti2 C16 C17 37.3(6)
Cl4 Ti2 C16 C17 63.7(10)
C14 Ti2 C16 C17 -133.0(7)
C19 Ti2 C16 C17 78.5(7)
C10 Ti2 C16 C17 -130.4(8)
C13 Ti2 C16 C17 -176.4(7)
C15 C16 C17 C18 1.7(10)
Ti2 C16 C17 C18 -64.7(6)
C15 C16 C17 Ti2 66.5(6)
Cl3 Ti2 C17 C16 136.0(8)
C11 Ti2 C17 C16 19.5(8)
C15 Ti2 C17 C16 -36.8(6)
C12 Ti2 C17 C16 -11.9(10)
C18 Ti2 C17 C16 -115.7(9)
Cl4 Ti2 C17 C16 -136.1(7)
C14 Ti2 C17 C16 79.2(8)
C19 Ti2 C17 C16 -78.0(7)
C10 Ti2 C17 C16 56.2(8)
C13 Ti2 C17 C16 10.9(19)
C16 Ti2 C17 C18 115.7(9)
Cl3 Ti2 C17 C18 -108.3(7)
C11 Ti2 C17 C18 135.2(7)
C15 Ti2 C17 C18 78.8(6)
C12 Ti2 C17 C18 103.7(9)
Cl4 Ti2 C17 C18 -20.4(8)
C14 Ti2 C17 C18 -165.2(6)
C19 Ti2 C17 C18 37.6(6)
C10 Ti2 C17 C18 171.8(6)
C13 Ti2 C17 C18 126.6(15)
C16 C17 C18 C19 -2.0(10)
Ti2 C17 C18 C19 -66.1(6)
C16 C17 C18 Ti2 64.1(6)
C16 Ti2 C18 C19 77.7(7)
Cl3 Ti2 C18 C19 -176.7(7)
C11 Ti2 C18 C19 53.4(10)
C15 Ti2 C18 C19 37.1(6)
C12 Ti2 C18 C19 5.9(10)
C17 Ti2 C18 C19 114.6(9)
Cl4 Ti2 C18 C19 -84.0(7)
C14 Ti2 C18 C19 -163(2)
C10 Ti2 C18 C19 100.7(10)
C13 Ti2 C18 C19 -40.8(10)
C16 Ti2 C18 C17 -36.9(6)
Cl3 Ti2 C18 C17 68.7(7)
C11 Ti2 C18 C17 -61.2(9)
C15 Ti2 C18 C17 -77.5(7)
C12 Ti2 C18 C17 -108.7(8)
Cl4 Ti2 C18 C17 161.4(7)
C14 Ti2 C18 C17 82(2)
C19 Ti2 C18 C17 -114.6(9)
C10 Ti2 C18 C17 -13.9(11)
C13 Ti2 C18 C17 -155.4(8)
C17 C18 C19 C15 1.5(10)
Ti2 C18 C19 C15 -64.3(6)
C17 C18 C19 Ti2 65.8(6)
C16 C15 C19 C18 -.5(10)
Ti2 C15 C19 C18 64.4(6)
C16 C15 C19 Ti2 -64.9(6)
C16 Ti2 C19 C18 -78.6(7)
Cl3 Ti2 C19 C18 4.1(8)
C11 Ti2 C19 C18 -140.5(7)
C15 Ti2 C19 C18 -115.7(9)
C12 Ti2 C19 C18 -175.6(7)
C17 Ti2 C19 C18 -37.8(6)
Cl4 Ti2 C19 C18 91.0(7)
C14 Ti2 C19 C18 174.2(7)
C10 Ti2 C19 C18 -125.7(8)
C13 Ti2 C19 C18 158.9(6)
C16 Ti2 C19 C15 37.2(6)
Cl3 Ti2 C19 C15 119.8(7)
C11 Ti2 C19 C15 -24.8(8)
C12 Ti2 C19 C15 -59.8(7)
C18 Ti2 C19 C15 115.7(9)
C17 Ti2 C19 C15 78.0(7)
Cl4 Ti2 C19 C15 -153.2(7)
C14 Ti2 C19 C15 -70.1(10)
C10 Ti2 C19 C15 -10.0(10)
C13 Ti2 C19 C15 -85.4(7)
C3 Ti1 C20 C21 124.7(7)
C24 Ti1 C20 C21 -115.1(8)
Cl1 Ti1 C20 C21 -86.4(7)
Cl2 Ti1 C20 C21 29.2(7)
C22 Ti1 C20 C21 -36.8(6)
C2 Ti1 C20 C21 160.1(7)
C23 Ti1 C20 C21 -77.4(6)
C5 Ti1 C20 C21 143.7(5)
C1 Ti1 C20 C21 174.3(6)
C4 Ti1 C20 C21 113.2(6)
C3 Ti1 C20 C24 -120.2(6)
Cl1 Ti1 C20 C24 28.8(7)
C21 Ti1 C20 C24 115.1(8)
Cl2 Ti1 C20 C24 144.3(5)
C22 Ti1 C20 C24 78.4(6)
C2 Ti1 C20 C24 -84.8(6)
C23 Ti1 C20 C24 37.7(5)
C5 Ti1 C20 C24 -101.2(6)
C1 Ti1 C20 C24 -70.6(6)
C4 Ti1 C20 C24 -131.7(6)
C24 C20 C21 C22 -.7(9)
Ti1 C20 C21 C22 64.8(6)
C24 C20 C21 Ti1 -65.5(6)
C3 Ti1 C21 C20 -54.6(7)
C24 Ti1 C21 C20 37.8(6)
Cl1 Ti1 C21 C20 120.5(6)
Cl2 Ti1 C21 C20 -152.2(6)
C22 Ti1 C21 C20 116.7(9)
C2 Ti1 C21 C20 -20.8(7)
C23 Ti1 C21 C20 79.4(6)
C5 Ti1 C21 C20 -75.0(9)
C1 Ti1 C21 C20 -9.0(9)
C4 Ti1 C21 C20 -82.9(7)
C3 Ti1 C21 C22 -171.4(6)
C20 Ti1 C21 C22 -116.7(9)
C24 Ti1 C21 C22 -78.9(6)
Cl1 Ti1 C21 C22 3.8(7)
Cl2 Ti1 C21 C22 91.1(6)
C2 Ti1 C21 C22 -137.5(6)
C23 Ti1 C21 C22 -37.3(5)
C5 Ti1 C21 C22 168.3(6)
C1 Ti1 C21 C22 -125.7(7)
C4 Ti1 C21 C22 160.3(6)
C20 C21 C22 C23 1.6(9)
Ti1 C21 C22 C23 66.0(6)
C20 C21 C22 Ti1 -64.4(6)
C3 Ti1 C22 C23 -103.5(7)
C20 Ti1 C22 C23 -78.7(6)
C24 Ti1 C22 C23 -37.4(6)
Cl1 Ti1 C22 C23 68.2(6)
C21 Ti1 C22 C23 -115.0(8)
Cl2 Ti1 C22 C23 161.5(6)
C2 Ti1 C22 C23 -56.1(7)
C5 Ti1 C22 C23 99(2)
C1 Ti1 C22 C23 -6.9(9)
C4 Ti1 C22 C23 -151.4(7)
C3 Ti1 C22 C21 11.5(8)
C20 Ti1 C22 C21 36.3(5)
C24 Ti1 C22 C21 77.5(6)
Cl1 Ti1 C22 C21 -176.9(6)
Cl2 Ti1 C22 C21 -83.6(6)
C2 Ti1 C22 C21 58.9(8)
C23 Ti1 C22 C21 115.0(8)
C5 Ti1 C22 C21 -145.7(19)
C1 Ti1 C22 C21 108.1(8)
C4 Ti1 C22 C21 -36.5(9)
C21 C22 C23 C24 -1.8(9)
Ti1 C22 C23 C24 63.6(6)
C21 C22 C23 Ti1 -65.4(6)
C3 Ti1 C23 C22 107.3(6)
C20 Ti1 C23 C22 78.2(6)
C24 Ti1 C23 C22 115.8(8)
Cl1 Ti1 C23 C22 -108.4(6)
C21 Ti1 C23 C22 37.6(5)
Cl2 Ti1 C23 C22 -20.2(6)
C2 Ti1 C23 C22 139.4(6)
C5 Ti1 C23 C22 -163.1(5)
C1 Ti1 C23 C22 176.1(5)
C4 Ti1 C23 C22 118.3(13)
C3 Ti1 C23 C24 -8.5(8)
C20 Ti1 C23 C24 -37.6(5)
Cl1 Ti1 C23 C24 135.8(6)
C21 Ti1 C23 C24 -78.2(6)
Cl2 Ti1 C23 C24 -136.0(6)
C22 Ti1 C23 C24 -115.8(8)
C2 Ti1 C23 C24 23.6(7)
C5 Ti1 C23 C24 81.0(8)
C1 Ti1 C23 C24 60.3(7)
C4 Ti1 C23 C24 2.5(16)
C21 C20 C24 C23 -.4(10)
Ti1 C20 C24 C23 -66.4(6)
C21 C20 C24 Ti1 66.0(6)
C22 C23 C24 C20 1.3(9)
Ti1 C23 C24 C20 65.6(6)
C22 C23 C24 Ti1 -64.2(6)
C3 Ti1 C24 C20 58.7(6)
Cl1 Ti1 C24 C20 -159.2(5)
C21 Ti1 C24 C20 -37.1(5)
Cl2 Ti1 C24 C20 -51.1(7)
C22 Ti1 C24 C20 -78.1(6)
C2 Ti1 C24 C20 87.9(6)
C23 Ti1 C24 C20 -114.9(8)
C5 Ti1 C24 C20 110.2(6)
C1 Ti1 C24 C20 117.0(6)
C4 Ti1 C24 C20 66.0(7)
C3 Ti1 C24 C23 173.5(6)
C20 Ti1 C24 C23 114.9(8)
Cl1 Ti1 C24 C23 -44.4(6)
C21 Ti1 C24 C23 77.8(6)
Cl2 Ti1 C24 C23 63.8(8)
C22 Ti1 C24 C23 36.7(5)
C2 Ti1 C24 C23 -157.3(7)
C5 Ti1 C24 C23 -135.0(6)
C1 Ti1 C24 C23 -128.1(6)
C4 Ti1 C24 C23 -179.1(5)
